data_1548553
loop_
_publ_author_name
'I.V. Plokhikh'
'D.O. Charkin'
'V.Yu. Verchenko'
'A.N. Kuznetsov'
'A.A. Tsirlin'
'S.M. Kazakov'
'A.V. Shevelkov'

_publ_section_title
;
 Synthesis, crystal structure and physical properties of europium -
 manganese fluoride pnictides, EuMnPnF (Pn = P, As, Sb)
;
_journal_name_full 'Journal of Solid State Chemistry'
_journal_page_first 682
_journal_page_last 690
_journal_paper_doi 10.1016/j.jssc.2017.12.004
_journal_volume 258
_journal_year 2018
_chemical_absolute_configuration .
_chemical_formula_sum 'As Eu F Mn'
_chemical_formula_weight 300.8
_space_group_IT_number 129
_symmetry_cell_setting tetragonal
_symmetry_Int_Tables_number 129
_symmetry_space_group_name_Hall 'P 4ab 2ab -1ab'
_symmetry_space_group_name_H-M 'P 4/n m m :1'
_cell_angle_alpha 90
_cell_angle_beta 90
_cell_angle_gamma 90
_cell_formula_units_Z 2
_cell_length_a 4.12265(7)
_cell_length_b 4.12265(7)
_cell_length_c 9.08462(17)
_cell_measurement_temperature 293
_cell_volume 154.404(5)
_computing_cell_refinement unknown
_computing_data_collection unknown
_computing_data_reduction unknown
_computing_molecular_graphics unknown
_computing_structure_solution unknown
_diffrn_ambient_temperature 293
_diffrn_measurement_device 'X-ray Powder diffraction'
_diffrn_radiation_probe x-ray
_diffrn_radiation_wavelength 1.5418
_exptl_absorpt_coefficient_mu 187.025
_exptl_crystal_density_diffrn 6.4703
_exptl_crystal_F_000 432
_pd_instr_location ' ?'
_pd_meas_2theta_range_inc 0.013
_pd_meas_2theta_range_max 114.985
_pd_meas_2theta_range_min 8.008
_pd_meas_number_of_points 8230
_pd_proc_2theta_range_inc 0.013
_pd_proc_2theta_range_max 114.985
_pd_proc_2theta_range_min 8.008
_pd_proc_ls_background_function '27 Legendre polynoms'
_pd_proc_ls_pref_orient_corr 'March & Dollase'
_pd_proc_ls_profile_function Lorentzian
_pd_proc_ls_prof_R_factor 0.0116
_pd_proc_ls_prof_wR_expected 0.0106
_pd_proc_ls_prof_wR_factor 0.0156
_refine_diff_density_max 1.15
_refine_diff_density_min -1.36
_refine_ls_goodness_of_fit_all 1.47
_refine_ls_number_constraints 0
_refine_ls_number_parameters 54
_refine_ls_number_restraints 0
_refine_ls_R_factor_all 0.0259
_refine_ls_R_factor_gt 0.0247
_refine_ls_shift/su_max 0.0486
_refine_ls_shift/su_mean 0.0072
_refine_ls_weighting_scheme sigma
_refine_ls_wR_factor_all 0.0296
_refine_ls_wR_factor_gt 0.0295
_cod_data_source_file 2.cif
_cod_data_source_block 2
_cod_depositor_comments
;
The following automatic conversions were performed:

'_diffrn_radiation_probe' value 'X-ray' changed to 'x-ray' according
to the built-in table from CIF Core dictionary named 'cif_core.dic'
version 2.4.1 from 2010-06-29.

Automatic conversion script
Id: cif_fix_values 5376 2017-05-30 11:51:03Z andrius 
;
_cod_original_cell_volume 154.405(5)
_cod_original_sg_symbol_Hall '-P 4a;-2a'
_cod_original_sg_symbol_H-M 'P 4/n m m'
_cod_original_formula_sum 'As1 Eu1 F1 Mn1'
_cod_database_code 1548553

loop_
_space_group_symop_id
_space_group_symop_operation_xyz
1 x,y,z
2 -x,-y,z
3 -y+1/2,x+1/2,z
4 y+1/2,-x+1/2,z
5 -x+1/2,y+1/2,-z
6 x+1/2,-y+1/2,-z
7 y,x,-z
8 -y,-x,-z
9 -x+1/2,-y+1/2,-z
10 x+1/2,y+1/2,-z
11 y,-x,-z
12 -y,x,-z
13 x,-y,z
14 -x,y,z
15 -y+1/2,-x+1/2,z
16 y+1/2,x+1/2,z

loop_
_atom_site_label
_atom_site_type_symbol
_atom_site_fract_x
_atom_site_fract_y
_atom_site_fract_z
_atom_site_adp_type
_atom_site_U_iso_or_equiv
_atom_site_site_symmetry_multiplicity
_atom_site_occupancy
_atom_site_calc_flag
_atom_site_refinement_flags
_atom_site_disorder_assembly
_atom_site_disorder_group
Eu1 Eu 0.5 0 0.34531(18) Uiso 0.0101(10) 2 1 d . . .
As1 As 0 0.5 0.1684(3) Uiso 0.0094(14) 2 1 d . . .
Mn Mn 0 0 0 Uiso 0.0092(18) 2 1 d . . .
F1 F 0.5 0.5 0.5 Uiso 0.010(3) 2 1 d . . .

loop_
_atom_type_symbol
_atom_type_scat_dispersion_real
_atom_type_scat_dispersion_imag
_atom_type_scat_source
As -0.9300 1.0051 'International Tables Vol C tables 4.2.6.8 and 6.1.1.1'
Eu -8.9294 11.1857 'International Tables Vol C tables 4.2.6.8 and 6.1.1.1'
F 0.0727 0.0534 'International Tables Vol C tables 4.2.6.8 and 6.1.1.1'
Mn -0.5299 2.8052 'International Tables Vol C tables 4.2.6.8 and 6.1.1.1'

loop_
_geom_angle_atom_site_label_1
_geom_angle_atom_site_label_2
_geom_angle_atom_site_label_3
_geom_angle_site_symmetry_1
_geom_angle_site_symmetry_2
_geom_angle_site_symmetry_3
_geom_angle
Eu1 Eu1 Eu1 1_455 . 1_545 90
Eu1 Eu1 Eu1 1_455 . 1_565 90
Eu1 Eu1 Eu1 1_455 . 1_655 180.0(5)
Eu1 Eu1 Eu1 1_455 . 5_546 59.400(7)
Eu1 Eu1 Eu1 1_455 . 5_556 59.400(7)
Eu1 Eu1 Eu1 1_455 . 5_646 120.600(10)
Eu1 Eu1 Eu1 1_455 . 5_656 120.600(10)
Eu1 Eu1 As1 1_455 . 1_545 51.742(7)
Eu1 Eu1 As1 1_455 . . 51.742(7)
Eu1 Eu1 As1 1_455 . 1_645 128.258(10)
Eu1 Eu1 As1 1_455 . 1_655 128.258(10)
Eu1 Eu1 Mn 1_455 . . 56.691(7)
Eu1 Eu1 Mn 1_455 . 1_655 123.309(13)
Eu1 Eu1 Mn 1_455 . 3_545 90.000(8)
Eu1 Eu1 Mn 1_455 . 3_555 90.000(8)
Eu1 Eu1 F1 1_455 . 1_545 90.000(5)
Eu1 Eu1 F1 1_455 . . 90.000(5)
Eu1 Eu1 F1 1_455 . 3_545 34.284(7)
Eu1 Eu1 F1 1_455 . 3_645 145.716(18)
Eu1 Eu1 Eu1 1_545 . 1_565 180.0(5)
Eu1 Eu1 Eu1 1_545 . 1_655 90
Eu1 Eu1 Eu1 1_545 . 5_546 59.400(7)
Eu1 Eu1 Eu1 1_545 . 5_556 120.600(10)
Eu1 Eu1 Eu1 1_545 . 5_646 59.400(7)
Eu1 Eu1 Eu1 1_545 . 5_656 120.600(10)
Eu1 Eu1 As1 1_545 . 1_545 51.742(7)
Eu1 Eu1 As1 1_545 . . 128.258(10)
Eu1 Eu1 As1 1_545 . 1_645 51.742(7)
Eu1 Eu1 As1 1_545 . 1_655 128.258(10)
Eu1 Eu1 Mn 1_545 . . 90.000(8)
Eu1 Eu1 Mn 1_545 . 1_655 90.000(8)
Eu1 Eu1 Mn 1_545 . 3_545 56.691(7)
Eu1 Eu1 Mn 1_545 . 3_555 123.309(13)
Eu1 Eu1 F1 1_545 . 1_545 34.284(7)
Eu1 Eu1 F1 1_545 . . 145.716(18)
Eu1 Eu1 F1 1_545 . 3_545 90.000(5)
Eu1 Eu1 F1 1_545 . 3_645 90.000(5)
Eu1 Eu1 Eu1 1_565 . 1_655 90
Eu1 Eu1 Eu1 1_565 . 5_546 120.600(10)
Eu1 Eu1 Eu1 1_565 . 5_556 59.400(7)
Eu1 Eu1 Eu1 1_565 . 5_646 120.600(10)
Eu1 Eu1 Eu1 1_565 . 5_656 59.400(7)
Eu1 Eu1 As1 1_565 . 1_545 128.258(10)
Eu1 Eu1 As1 1_565 . . 51.742(7)
Eu1 Eu1 As1 1_565 . 1_645 128.258(10)
Eu1 Eu1 As1 1_565 . 1_655 51.742(7)
Eu1 Eu1 Mn 1_565 . . 90.000(8)
Eu1 Eu1 Mn 1_565 . 1_655 90.000(8)
Eu1 Eu1 Mn 1_565 . 3_545 123.309(13)
Eu1 Eu1 Mn 1_565 . 3_555 56.691(7)
Eu1 Eu1 F1 1_565 . 1_545 145.716(18)
Eu1 Eu1 F1 1_565 . . 34.284(7)
Eu1 Eu1 F1 1_565 . 3_545 90.000(5)
Eu1 Eu1 F1 1_565 . 3_645 90.000(5)
Eu1 Eu1 Eu1 1_655 . 5_546 120.600(10)
Eu1 Eu1 Eu1 1_655 . 5_556 120.600(10)
Eu1 Eu1 Eu1 1_655 . 5_646 59.400(7)
Eu1 Eu1 Eu1 1_655 . 5_656 59.400(7)
Eu1 Eu1 As1 1_655 . 1_545 128.258(10)
Eu1 Eu1 As1 1_655 . . 128.258(10)
Eu1 Eu1 As1 1_655 . 1_645 51.742(7)
Eu1 Eu1 As1 1_655 . 1_655 51.742(7)
Eu1 Eu1 Mn 1_655 . . 123.309(13)
Eu1 Eu1 Mn 1_655 . 1_655 56.691(7)
Eu1 Eu1 Mn 1_655 . 3_545 90.000(8)
Eu1 Eu1 Mn 1_655 . 3_555 90.000(8)
Eu1 Eu1 F1 1_655 . 1_545 90.000(5)
Eu1 Eu1 F1 1_655 . . 90.000(5)
Eu1 Eu1 F1 1_655 . 3_545 145.716(18)
Eu1 Eu1 F1 1_655 . 3_645 34.284(7)
Eu1 Eu1 Eu1 5_546 . 5_556 61.201(7)
Eu1 Eu1 Eu1 5_546 . 5_646 61.201(7)
Eu1 Eu1 Eu1 5_546 . 5_656 92.093(12)
Eu1 Eu1 As1 5_546 . 1_545 72.828(14)
Eu1 Eu1 As1 5_546 . . 109.583(9)
Eu1 Eu1 As1 5_546 . 1_645 109.583(9)
Eu1 Eu1 As1 5_546 . 1_655 164.921(18)
Eu1 Eu1 Mn 5_546 . . 107.488(5)
Eu1 Eu1 Mn 5_546 . 1_655 149.272(5)
Eu1 Eu1 Mn 5_546 . 3_545 107.488(5)
Eu1 Eu1 Mn 5_546 . 3_555 149.272(5)
Eu1 Eu1 F1 5_546 . 1_545 35.750(5)
Eu1 Eu1 F1 5_546 . . 91.698(13)
Eu1 Eu1 F1 5_546 . 3_545 35.750(5)
Eu1 Eu1 F1 5_546 . 3_645 91.698(13)
Eu1 Eu1 Eu1 5_556 . 5_646 92.093(12)
Eu1 Eu1 Eu1 5_556 . 5_656 61.201(7)
Eu1 Eu1 As1 5_556 . 1_545 109.583(9)
Eu1 Eu1 As1 5_556 . . 72.828(14)
Eu1 Eu1 As1 5_556 . 1_645 164.921(18)
Eu1 Eu1 As1 5_556 . 1_655 109.583(9)
Eu1 Eu1 Mn 5_556 . . 107.488(5)
Eu1 Eu1 Mn 5_556 . 1_655 149.272(5)
Eu1 Eu1 Mn 5_556 . 3_545 149.272(5)
Eu1 Eu1 Mn 5_556 . 3_555 107.488(5)
Eu1 Eu1 F1 5_556 . 1_545 91.698(13)
Eu1 Eu1 F1 5_556 . . 35.750(5)
Eu1 Eu1 F1 5_556 . 3_545 35.750(5)
Eu1 Eu1 F1 5_556 . 3_645 91.698(13)
Eu1 Eu1 Eu1 5_646 . 5_656 61.201(7)
Eu1 Eu1 As1 5_646 . 1_545 109.583(9)
Eu1 Eu1 As1 5_646 . . 164.921(18)
Eu1 Eu1 As1 5_646 . 1_645 72.828(14)
Eu1 Eu1 As1 5_646 . 1_655 109.583(9)
Eu1 Eu1 Mn 5_646 . . 149.272(5)
Eu1 Eu1 Mn 5_646 . 1_655 107.488(5)
Eu1 Eu1 Mn 5_646 . 3_545 107.488(5)
Eu1 Eu1 Mn 5_646 . 3_555 149.272(5)
Eu1 Eu1 F1 5_646 . 1_545 35.750(5)
Eu1 Eu1 F1 5_646 . . 91.698(13)
Eu1 Eu1 F1 5_646 . 3_545 91.698(13)
Eu1 Eu1 F1 5_646 . 3_645 35.750(5)
Eu1 Eu1 As1 5_656 . 1_545 164.921(18)
Eu1 Eu1 As1 5_656 . . 109.583(9)
Eu1 Eu1 As1 5_656 . 1_645 109.583(9)
Eu1 Eu1 As1 5_656 . 1_655 72.828(14)
Eu1 Eu1 Mn 5_656 . . 149.272(5)
Eu1 Eu1 Mn 5_656 . 1_655 107.488(5)
Eu1 Eu1 Mn 5_656 . 3_545 149.272(5)
Eu1 Eu1 Mn 5_656 . 3_555 107.488(5)
Eu1 Eu1 F1 5_656 . 1_545 91.698(13)
Eu1 Eu1 F1 5_656 . . 35.750(5)
Eu1 Eu1 F1 5_656 . 3_545 91.698(13)
Eu1 Eu1 F1 5_656 . 3_645 35.750(5)
As1 Eu1 As1 1_545 . . 76.515(10)
As1 Eu1 As1 1_545 . 1_645 76.515(10)
As1 Eu1 As1 1_545 . 1_655 122.25(2)
As1 Eu1 Mn 1_545 . . 41.961(11)
As1 Eu1 Mn 1_545 . 1_655 86.357(15)
As1 Eu1 Mn 1_545 . 3_545 41.961(11)
As1 Eu1 Mn 1_545 . 3_555 86.357(15)
As1 Eu1 F1 1_545 . 1_545 76.137(10)
As1 Eu1 F1 1_545 . . 141.594(5)
As1 Eu1 F1 1_545 . 3_545 76.137(10)
As1 Eu1 F1 1_545 . 3_645 141.594(5)
As1 Eu1 As1 . . 1_645 122.25(2)
As1 Eu1 As1 . . 1_655 76.515(10)
As1 Eu1 Mn . . . 41.961(11)
As1 Eu1 Mn . . 1_655 86.357(15)
As1 Eu1 Mn . . 3_545 86.357(15)
As1 Eu1 Mn . . 3_555 41.961(11)
As1 Eu1 F1 . . 1_545 141.594(5)
As1 Eu1 F1 . . . 76.137(10)
As1 Eu1 F1 . . 3_545 76.137(10)
As1 Eu1 F1 . . 3_645 141.594(5)
As1 Eu1 As1 1_645 . 1_655 76.515(10)
As1 Eu1 Mn 1_645 . . 86.357(15)
As1 Eu1 Mn 1_645 . 1_655 41.961(11)
As1 Eu1 Mn 1_645 . 3_545 41.961(11)
As1 Eu1 Mn 1_645 . 3_555 86.357(15)
As1 Eu1 F1 1_645 . 1_545 76.137(10)
As1 Eu1 F1 1_645 . . 141.594(5)
As1 Eu1 F1 1_645 . 3_545 141.594(5)
As1 Eu1 F1 1_645 . 3_645 76.137(10)
As1 Eu1 Mn 1_655 . . 86.357(15)
As1 Eu1 Mn 1_655 . 1_655 41.961(11)
As1 Eu1 Mn 1_655 . 3_545 86.357(15)
As1 Eu1 Mn 1_655 . 3_555 41.961(11)
As1 Eu1 F1 1_655 . 1_545 141.594(5)
As1 Eu1 F1 1_655 . . 76.137(10)
As1 Eu1 F1 1_655 . 3_545 141.594(5)
As1 Eu1 F1 1_655 . 3_645 76.137(10)
Mn Eu1 Mn . . 1_655 66.618(8)
Mn Eu1 Mn . . 3_545 45.699(5)
Mn Eu1 Mn . . 3_555 45.699(5)
Mn Eu1 F1 . . 1_545 118.083(6)
Mn Eu1 F1 . . . 118.083(6)
Mn Eu1 F1 . . 3_545 90.975(5)
Mn Eu1 F1 . . 3_645 157.593(13)
Mn Eu1 Mn 1_655 . 3_545 45.699(5)
Mn Eu1 Mn 1_655 . 3_555 45.699(5)
Mn Eu1 F1 1_655 . 1_545 118.083(6)
Mn Eu1 F1 1_655 . . 118.083(6)
Mn Eu1 F1 1_655 . 3_545 157.593(13)
Mn Eu1 F1 1_655 . 3_645 90.975(5)
Mn Eu1 Mn 3_545 . 3_555 66.618(8)
Mn Eu1 F1 3_545 . 1_545 90.975(5)
Mn Eu1 F1 3_545 . . 157.593(13)
Mn Eu1 F1 3_545 . 3_545 118.083(6)
Mn Eu1 F1 3_545 . 3_645 118.083(6)
Mn Eu1 F1 3_555 . 1_545 157.593(13)
Mn Eu1 F1 3_555 . . 90.975(5)
Mn Eu1 F1 3_555 . 3_545 118.083(6)
Mn Eu1 F1 3_555 . 3_645 118.083(6)
F1 Eu1 F1 1_545 . . 111.432(19)
F1 Eu1 F1 1_545 . 3_545 71.500(9)
F1 Eu1 F1 1_545 . 3_645 71.500(9)
F1 Eu1 F1 . . 3_545 71.500(9)
F1 Eu1 F1 . . 3_645 71.500(9)
F1 Eu1 F1 3_545 . 3_645 111.432(19)
Eu1 As1 Eu1 1_455 . 1_465 76.515(12)
Eu1 As1 Eu1 1_455 . . 76.515(12)
Eu1 As1 Eu1 1_455 . 1_565 122.25(3)
Eu1 As1 Mn 1_455 . . 77.905(6)
Eu1 As1 Mn 1_455 . 1_565 141.721(5)
Eu1 As1 Mn 1_455 . 3_455 77.905(6)
Eu1 As1 Mn 1_455 . 3_555 141.721(5)
Eu1 As1 Eu1 1_465 . . 122.25(3)
Eu1 As1 Eu1 1_465 . 1_565 76.515(12)
Eu1 As1 Mn 1_465 . . 141.721(5)
Eu1 As1 Mn 1_465 . 1_565 77.905(6)
Eu1 As1 Mn 1_465 . 3_455 77.905(6)
Eu1 As1 Mn 1_465 . 3_555 141.721(5)
Eu1 As1 Eu1 . . 1_565 76.515(12)
Eu1 As1 Mn . . . 77.905(6)
Eu1 As1 Mn . . 1_565 141.721(5)
Eu1 As1 Mn . . 3_455 141.721(5)
Eu1 As1 Mn . . 3_555 77.905(6)
Eu1 As1 Mn 1_565 . . 141.721(5)
Eu1 As1 Mn 1_565 . 1_565 77.905(6)
Eu1 As1 Mn 1_565 . 3_455 141.721(5)
Eu1 As1 Mn 1_565 . 3_555 77.905(6)
Mn As1 Mn . . 1_565 106.85(3)
Mn As1 Mn . . 3_455 69.203(15)
Mn As1 Mn . . 3_555 69.203(15)
Mn As1 Mn 1_565 . 3_455 69.203(15)
Mn As1 Mn 1_565 . 3_555 69.203(15)
Mn As1 Mn 3_455 . 3_555 106.85(3)
Eu1 Mn Eu1 1_455 . . 66.618(6)
Eu1 Mn Eu1 1_455 . 5_545 134.301(4)
Eu1 Mn Eu1 1_455 . 5_555 134.301(4)
Eu1 Mn As1 1_455 . 1_545 60.134(11)
Eu1 Mn As1 1_455 . . 60.134(11)
Eu1 Mn As1 1_455 . 5_445 93.266(15)
Eu1 Mn As1 1_455 . 5_545 159.883(15)
Eu1 Mn Mn 1_455 . 3_445 67.151(3)
Eu1 Mn Mn 1_455 . 3_455 67.151(3)
Eu1 Mn Mn 1_455 . 3_545 112.849(3)
Eu1 Mn Mn 1_455 . 3_555 112.849(3)
Eu1 Mn Eu1 . . 5_545 134.301(4)
Eu1 Mn Eu1 . . 5_555 134.301(4)
Eu1 Mn As1 . . 1_545 60.134(11)
Eu1 Mn As1 . . . 60.134(11)
Eu1 Mn As1 . . 5_445 159.883(15)
Eu1 Mn As1 . . 5_545 93.266(15)
Eu1 Mn Mn . . 3_445 112.849(3)
Eu1 Mn Mn . . 3_455 112.849(3)
Eu1 Mn Mn . . 3_545 67.151(3)
Eu1 Mn Mn . . 3_555 67.151(3)
Eu1 Mn Eu1 5_545 . 5_555 66.618(6)
Eu1 Mn As1 5_545 . 1_545 93.266(15)
Eu1 Mn As1 5_545 . . 159.883(15)
Eu1 Mn As1 5_545 . 5_445 60.134(11)
Eu1 Mn As1 5_545 . 5_545 60.134(11)
Eu1 Mn Mn 5_545 . 3_445 67.151(3)
Eu1 Mn Mn 5_545 . 3_455 112.849(3)
Eu1 Mn Mn 5_545 . 3_545 67.151(3)
Eu1 Mn Mn 5_545 . 3_555 112.849(3)
Eu1 Mn As1 5_555 . 1_545 159.883(15)
Eu1 Mn As1 5_555 . . 93.266(15)
Eu1 Mn As1 5_555 . 5_445 60.134(11)
Eu1 Mn As1 5_555 . 5_545 60.134(11)
Eu1 Mn Mn 5_555 . 3_445 112.849(3)
Eu1 Mn Mn 5_555 . 3_455 67.151(3)
Eu1 Mn Mn 5_555 . 3_545 112.849(3)
Eu1 Mn Mn 5_555 . 3_555 67.151(3)
As1 Mn As1 1_545 . . 106.85(2)
As1 Mn As1 1_545 . 5_445 110.797(11)
As1 Mn As1 1_545 . 5_545 110.797(11)
As1 Mn Mn 1_545 . 3_445 55.398(8)
As1 Mn Mn 1_545 . 3_455 124.602(8)
As1 Mn Mn 1_545 . 3_545 55.398(8)
As1 Mn Mn 1_545 . 3_555 124.602(8)
As1 Mn As1 . . 5_445 110.797(11)
As1 Mn As1 . . 5_545 110.797(11)
As1 Mn Mn . . 3_445 124.602(8)
As1 Mn Mn . . 3_455 55.398(8)
As1 Mn Mn . . 3_545 124.602(8)
As1 Mn Mn . . 3_555 55.398(8)
As1 Mn As1 5_445 . 5_545 106.85(2)
As1 Mn Mn 5_445 . 3_445 55.398(8)
As1 Mn Mn 5_445 . 3_455 55.398(8)
As1 Mn Mn 5_445 . 3_545 124.602(8)
As1 Mn Mn 5_445 . 3_555 124.602(8)
As1 Mn Mn 5_545 . 3_445 124.602(8)
As1 Mn Mn 5_545 . 3_455 124.602(8)
As1 Mn Mn 5_545 . 3_545 55.398(8)
As1 Mn Mn 5_545 . 3_555 55.398(8)
Mn Mn Mn 3_445 . 3_455 90.0000(4)
Mn Mn Mn 3_445 . 3_545 90.0000(4)
Mn Mn Mn 3_445 . 3_555 180.0(5)
Mn Mn Mn 3_455 . 3_545 180.0(5)
Mn Mn Mn 3_455 . 3_555 90.0000(4)
Mn Mn Mn 3_545 . 3_555 90.0000(4)
Eu1 F1 Eu1 . . 1_565 111.432(13)
Eu1 F1 Eu1 . . 5_556 108.500(6)
Eu1 F1 Eu1 . . 5_656 108.500(6)
Eu1 F1 Eu1 1_565 . 5_556 108.500(6)
Eu1 F1 Eu1 1_565 . 5_656 108.500(6)
Eu1 F1 Eu1 5_556 . 5_656 111.432(13)

loop_
_geom_bond_atom_site_label_1
_geom_bond_atom_site_label_2
_geom_bond_site_symmetry_1
_geom_bond_site_symmetry_2
_geom_bond_distance
Eu1 Eu1 . 1_455 4.12265(4)
Eu1 Eu1 . 1_545 4.12265(4)
Eu1 Eu1 . 1_565 4.12265(4)
Eu1 Eu1 . 1_655 4.12265(4)
Eu1 Eu1 . 5_546 4.0494(5)
Eu1 Eu1 . 5_556 4.0494(5)
Eu1 Eu1 . 5_646 4.0494(5)
Eu1 Eu1 . 5_656 4.0494(5)
Eu1 As1 . 1_545 3.3290(5)
Eu1 As1 . . 3.3290(5)
Eu1 As1 . 1_645 3.3290(5)
Eu1 As1 . 1_655 3.3290(5)
Eu1 Mn . . 3.7537(4)
Eu1 Mn . 1_655 3.7537(4)
Eu1 Mn . 3_545 3.7537(4)
Eu1 Mn . 3_555 3.7537(4)
Eu1 F1 . 1_545 2.4948(3)
Eu1 F1 . . 2.4948(3)
Eu1 F1 . 3_545 2.4948(3)
Eu1 F1 . 3_645 2.4948(3)
As1 Mn . . 2.5668(5)
As1 Mn . 1_565 2.5668(5)
As1 Mn . 3_455 2.5668(5)
As1 Mn . 3_555 2.5668(5)
Mn Mn . 3_445 2.91515(2)
Mn Mn . 3_455 2.91515(2)
Mn Mn . 3_545 2.91515(2)
Mn Mn . 3_555 2.91515(2)
